data_4505426
loop_
_publ_author_name
'Ma, Bao-Qing'
'Coppens, Philip'

_publ_section_title
;
 Variable Conformation of Benzophenone in a Series of Resorcinarene-Based
 Supramolecular Frameworks
;
_journal_issue 6
_journal_name_full 'Crystal Growth &amp; Design'
_journal_page_first 1377
_journal_paper_doi 10.1021/cg0499562
_journal_volume 4
_journal_year 2004
_chemical_formula_sum 'C90 H88 N8 O10'
_chemical_formula_weight 1441.68
_chemical_name_systematic
; 
 ? 
;
_space_group_IT_number 2
_symmetry_cell_setting triclinic
_symmetry_space_group_name_Hall '-P 1'
_symmetry_space_group_name_H-M 'P -1'
_atom_sites_solution_hydrogens geom
_atom_sites_solution_primary direct
_atom_sites_solution_secondary difmap
_audit_creation_method SHELXL-97
_cell_angle_alpha 99.649(3)
_cell_angle_beta 107.176(3)
_cell_angle_gamma 90.599(3)
_cell_formula_units_Z 2
_cell_length_a 15.8791(10)
_cell_length_b 15.9052(12)
_cell_length_c 15.9729(9)
_cell_measurement_temperature 90(1)
_cell_volume 3792.0(4)
_computing_cell_refinement SMART
_computing_data_collection SMART
_computing_data_reduction SAINT
_computing_molecular_graphics XP
_computing_publication_material XCIF
_computing_structure_refinement 'SHELXL-97 (Sheldrick, 1997)'
_computing_structure_solution 'SHELXS-97 (Sheldrick, 1990)'
_diffrn_ambient_temperature 90(1)
_diffrn_measured_fraction_theta_full 0.846
_diffrn_measured_fraction_theta_max 0.846
_diffrn_measurement_device_type 'SMART CCD 1000'
_diffrn_radiation_monochromator graphite
_diffrn_radiation_source 'fine-focus sealed tube'
_diffrn_radiation_type MoK\a
_diffrn_radiation_wavelength 0.71073
_diffrn_reflns_av_R_equivalents 0.0745
_diffrn_reflns_av_sigmaI/netI 0.1598
_diffrn_reflns_limit_h_max 22
_diffrn_reflns_limit_h_min -22
_diffrn_reflns_limit_k_max 21
_diffrn_reflns_limit_k_min -22
_diffrn_reflns_limit_l_max 21
_diffrn_reflns_limit_l_min -23
_diffrn_reflns_number 41090
_diffrn_reflns_theta_full 31.09
_diffrn_reflns_theta_max 31.09
_diffrn_reflns_theta_min 1.34
_exptl_absorpt_coefficient_mu 0.083
_exptl_crystal_colour yellow
_exptl_crystal_density_diffrn 1.263
_exptl_crystal_density_method 'not measured'
_exptl_crystal_description plate
_exptl_crystal_F_000 1528
_exptl_crystal_size_max 0.26
_exptl_crystal_size_mid 0.12
_exptl_crystal_size_min 0.08
_refine_diff_density_max 0.627
_refine_diff_density_min -0.397
_refine_diff_density_rms 0.066
_refine_ls_extinction_coef 0.0116(5)
_refine_ls_extinction_expression Fc^*^=kFc[1+0.001xFc^2^\l^3^/sin(2\q)]^-1/4^
_refine_ls_extinction_method SHELXL
_refine_ls_goodness_of_fit_ref 0.872
_refine_ls_hydrogen_treatment mixed
_refine_ls_matrix_type full
_refine_ls_number_parameters 1393
_refine_ls_number_reflns 20623
_refine_ls_number_restraints 0
_refine_ls_restrained_S_all 0.872
_refine_ls_R_factor_all 0.1576
_refine_ls_R_factor_gt 0.0622
_refine_ls_shift/su_max 0.016
_refine_ls_shift/su_mean 0.000
_refine_ls_structure_factor_coef Fsqd
_refine_ls_weighting_details 'calc w=1/[\s^2^(Fo^2^)+(0.0661P)^2^+0.0000P] where P=(Fo^2^+2Fc^2^)/3'
_refine_ls_weighting_scheme calc
_refine_ls_wR_factor_gt 0.1298
_refine_ls_wR_factor_ref 0.1614
_reflns_number_gt 8814
_reflns_number_total 20623
_reflns_threshold_expression >2sigma(I)
_cod_data_source_file cg0499562si20040122_042301.cif
_cod_data_source_block p-1
_cod_original_sg_symbol_H-M P-1
_cod_database_code 4505426

loop_
_symmetry_equiv_pos_as_xyz
'x, y, z'
'-x, -y, -z'

loop_
_atom_site_label
_atom_site_type_symbol
_atom_site_fract_x
_atom_site_fract_y
_atom_site_fract_z
_atom_site_U_iso_or_equiv
_atom_site_adp_type
_atom_site_occupancy
_atom_site_symmetry_multiplicity
_atom_site_calc_flag
_atom_site_refinement_flags
_atom_site_disorder_assembly
_atom_site_disorder_group
O1 O 1.36912(11) -0.86335(11) 0.84786(11) 0.0252(4) Uani 1 1 d . . .
O2 O 1.38945(11) -1.07201(11) 1.02634(11) 0.0262(4) Uani 1 1 d . . .
O3 O 1.33102(11) -1.13976(10) 1.15537(11) 0.0250(4) Uani 1 1 d . . .
O4 O 1.28806(11) -0.93723(11) 1.39674(10) 0.0254(4) Uani 1 1 d . . .
O5 O 1.34323(12) -0.77190(12) 1.39306(11) 0.0319(4) Uani 1 1 d . . .
O6 O 1.34725(12) -0.55806(11) 1.22421(12) 0.0333(4) Uani 1 1 d . . .
O7 O 1.28864(12) -0.50222(10) 1.05802(11) 0.0288(4) Uani 1 1 d . . .
O8 O 1.29802(11) -0.70955(10) 0.80446(11) 0.0278(4) Uani 1 1 d . . .
O9 O 0.17685(17) 0.71538(16) 0.54719(17) 0.0740(8) Uani 1 1 d . . .
C1 C 1.23816(14) -0.89787(13) 0.88796(14) 0.0185(5) Uani 1 1 d . . .
C2 C 1.32599(15) -0.90835(14) 0.89126(14) 0.0195(5) Uani 1 1 d . . .
C3 C 1.37476(15) -0.96679(14) 0.93756(15) 0.0207(5) Uani 1 1 d . . .
C4 C 1.33585(14) -1.01675(14) 0.98101(14) 0.0191(5) Uani 1 1 d . . .
C5 C 1.24768(14) -1.01024(13) 0.97821(14) 0.0182(5) Uani 1 1 d . . .
C6 C 1.20152(15) -0.94998(14) 0.93121(14) 0.0188(5) Uani 1 1 d . . .
C7 C 1.20566(14) -1.06622(14) 1.02537(14) 0.0180(5) Uani 1 1 d . . .
C8 C 1.10573(15) -1.08257(16) 0.98371(16) 0.0240(5) Uani 1 1 d . . .
C9 C 1.06738(19) -1.1499(2) 1.0220(2) 0.0362(7) Uani 1 1 d . . .
C10 C 1.23010(14) -1.03186(14) 1.12467(14) 0.0190(5) Uani 1 1 d . . .
C11 C 1.28988(15) -1.07159(14) 1.18668(15) 0.0208(5) Uani 1 1 d . . .
C12 C 1.30931(15) -1.04128(15) 1.27766(15) 0.0216(5) Uani 1 1 d . . .
C13 C 1.26929(15) -0.96959(14) 1.30752(14) 0.0212(5) Uani 1 1 d . . .
C14 C 1.21076(14) -0.92720(14) 1.24781(14) 0.0192(5) Uani 1 1 d . . .
C15 C 1.19376(14) -0.95964(14) 1.15791(15) 0.0191(5) Uani 1 1 d . . .
C16 C 1.16943(15) -0.84683(14) 1.28022(15) 0.0202(5) Uani 1 1 d . . .
C17 C 1.06925(15) -0.85336(16) 1.24007(17) 0.0236(5) Uani 1 1 d . . .
C18 C 1.02505(19) -0.92001(19) 1.2736(2) 0.0346(7) Uani 1 1 d . . .
C19 C 1.21459(14) -0.76871(14) 1.26470(14) 0.0195(5) Uani 1 1 d . . .
C20 C 1.29822(15) -0.73644(15) 1.32040(15) 0.0242(5) Uani 1 1 d . . .
C21 C 1.34020(17) -0.66630(15) 1.30586(16) 0.0270(6) Uani 1 1 d . . .
C22 C 1.29941(16) -0.62607(14) 1.23511(15) 0.0254(5) Uani 1 1 d . . .
C23 C 1.21471(15) -0.65453(14) 1.17829(15) 0.0215(5) Uani 1 1 d . . .
C24 C 1.17581(15) -0.72552(14) 1.19543(15) 0.0195(5) Uani 1 1 d . . .
C25 C 1.17042(15) -0.61005(15) 1.10149(15) 0.0229(5) Uani 1 1 d . . .
C26 C 1.06847(16) -0.62415(17) 1.06991(19) 0.0355(7) Uani 1 1 d . . .
C27 C 1.0195(4) -0.5923(3) 1.1280(3) 0.0330(12) Uani 0.50 1 d P . .
C27' C 1.0284(4) -0.5623(4) 1.0131(4) 0.0406(14) Uani 0.50 1 d P . .
C28 C 1.20659(15) -0.63554(14) 1.02353(15) 0.0209(5) Uani 1 1 d . . .
C29 C 1.26131(15) -0.57918(14) 1.00168(15) 0.0229(5) Uani 1 1 d . . .
C30 C 1.29084(16) -0.60180(14) 0.92754(15) 0.0227(5) Uani 1 1 d . . .
C31 C 1.26678(15) -0.68292(14) 0.87516(15) 0.0225(5) Uani 1 1 d . . .
C32 C 1.21402(14) -0.74154(14) 0.89669(14) 0.0202(5) Uani 1 1 d . . .
C33 C 1.18596(15) -0.71573(15) 0.97058(15) 0.0217(5) Uani 1 1 d . . .
C34 C 1.18734(15) -0.83058(14) 0.83968(16) 0.0217(5) Uani 1 1 d . . .
C35 C 1.08681(16) -0.84751(16) 0.80821(17) 0.0261(6) Uani 1 1 d . . .
C36 C 1.0411(2) -0.7839(2) 0.7503(2) 0.0391(7) Uani 1 1 d . . .
C37 C 1.45521(17) -0.40339(16) 0.97195(17) 0.0289(6) Uani 1 1 d . . .
C38 C 1.41351(18) -0.31860(16) 1.06794(17) 0.0306(6) Uani 1 1 d . . .
C39 C 1.46817(17) -0.27118(17) 1.04103(17) 0.0320(6) Uani 1 1 d . . .
C40 C 1.55619(18) -0.30579(17) 0.93178(19) 0.0297(6) Uani 1 1 d . . .
C41 C 1.52933(15) -0.23528(15) 0.87910(15) 0.0239(5) Uani 1 1 d . . .
C42 C 1.44314(17) -0.21297(17) 0.84940(18) 0.0316(6) Uani 1 1 d . . .
C43 C 1.42301(17) -0.14475(16) 0.80506(16) 0.0283(6) Uani 1 1 d . . .
C44 C 1.48850(15) -0.09843(14) 0.78812(14) 0.0218(5) Uani 1 1 d . . .
C45 C 1.57455(16) -0.12249(16) 0.81593(15) 0.0243(5) Uani 1 1 d . . .
C46 C 1.59508(17) -0.18980(15) 0.86114(15) 0.0242(5) Uani 1 1 d . . .
C47 C 1.46803(19) -0.02096(16) 0.74526(16) 0.0265(6) Uani 1 1 d . . .
C48 C 1.37594(16) -0.01073(15) 0.58959(16) 0.0243(5) Uani 1 1 d . . .
C49 C 1.44668(18) -0.08422(18) 0.51177(18) 0.0342(6) Uani 1 1 d . . .
C50 C 1.48913(17) -0.08782(17) 0.59785(16) 0.0317(6) Uani 1 1 d . . .
C51 C 1.2910(7) 0.4572(6) -0.3077(5) 0.037(2) Uani 0.50 1 d P . .
C51' C 1.3144(7) 0.4810(6) -0.2681(6) 0.042(2) Uani 0.50 1 d P . .
C52 C 1.4412(3) 0.46365(19) -0.22820(19) 0.0527(9) Uani 1 1 d . . .
C53 C 1.4297(3) 0.5349(2) -0.2657(2) 0.0586(10) Uani 1 1 d . . .
C54 C 1.3105(6) 0.6139(7) -0.3331(7) 0.044(2) Uani 0.50 1 d P . .
C54' C 1.2811(7) 0.5882(7) -0.3800(8) 0.054(2) Uani 0.50 1 d P . .
C55 C 1.3436(2) 0.6125(2) -0.4225(3) 0.0509(9) Uani 1 1 d . . .
C56 C 1.3420(9) 0.5450(10) -0.5068(8) 0.035(3) Uani 0.50 1 d P . .
C56' C 1.3279(13) 0.5537(12) -0.4779(9) 0.045(3) Uani 0.50 1 d P . .
C57 C 1.4050(6) 0.5560(8) -0.5509(10) 0.036(3) Uani 0.50 1 d P . .
C57' C 1.3650(9) 0.5503(8) -0.5472(10) 0.047(4) Uani 0.50 1 d P . .
C58 C 1.4467(2) 0.6229(2) -0.5331(2) 0.0512(9) Uani 1 1 d . . .
C59 C 1.44972(18) 0.68709(19) -0.46461(19) 0.0362(7) Uani 1 1 d . . .
C60 C 1.3984(2) 0.68127(19) -0.4103(2) 0.0452(8) Uani 1 1 d . . .
C61 C 1.5291(4) 0.6409(4) -0.5716(4) 0.0240(12) Uani 0.50 1 d P . .
C61' C 1.4822(6) 0.6027(5) -0.6078(5) 0.0540(19) Uani 0.50 1 d P . .
C62 C 1.4260(2) 0.7260(2) -0.6802(2) 0.0471(8) Uani 1 1 d . . .
C63 C 1.5302(2) 0.7993(2) -0.6973(2) 0.0449(8) Uani 1 1 d . . .
C64 C 1.5691(3) 0.7450(3) -0.6442(2) 0.0644(11) Uani 1 1 d . . .
C65 C 0.1435(2) 0.6524(2) 0.3647(3) 0.0567(10) Uani 1 1 d . . .
C66 C 0.1430(2) 0.6209(2) 0.2780(3) 0.0664(11) Uani 1 1 d . . .
C67 C 0.1729(2) 0.6721(2) 0.2314(2) 0.0572(9) Uani 1 1 d . . .
C68 C 0.20495(19) 0.75435(19) 0.2696(2) 0.0428(7) Uani 1 1 d . . .
C69 C 0.20581(17) 0.78671(18) 0.35609(18) 0.0338(6) Uani 1 1 d . . .
C70 C 0.17427(17) 0.73674(18) 0.40523(19) 0.0364(7) Uani 1 1 d . . .
C71 C 0.17353(18) 0.7671(2) 0.4977(2) 0.0454(8) Uani 1 1 d . . .
C72 C 0.16642(17) 0.85893(19) 0.53295(18) 0.0377(7) Uani 1 1 d . . .
C73 C 0.12765(19) 0.91702(19) 0.4795(2) 0.0414(7) Uani 1 1 d . . .
C74 C 0.1188(2) 1.0003(2) 0.5173(2) 0.0524(9) Uani 1 1 d . . .
C75 C 0.1474(2) 1.0265(3) 0.6079(2) 0.0566(9) Uani 1 1 d . . .
C76 C 0.1853(2) 0.9690(3) 0.6624(2) 0.0584(10) Uani 1 1 d . . .
C77 C 0.19485(19) 0.8866(3) 0.6256(2) 0.0511(9) Uani 1 1 d . . .
C81 C 1.1744(4) -0.6800(3) 1.4813(3) 0.0945(15) Uani 1 1 d . . .
C82 C 1.1257(7) -0.6457(3) 1.4147(4) 0.154(3) Uani 1 1 d . A .
C78 C 1.0083(4) -0.6816(4) 1.4442(4) 0.0451(15) Uani 0.529(3) 1 d P A 1
C79 C 1.0524(4) -0.7166(4) 1.5183(4) 0.0600(19) Uani 0.529(3) 1 d P A 1
C80 C 1.1468(4) -0.7219(5) 1.5370(5) 0.060(2) Uani 0.529(3) 1 d P A 1
C83 C 1.0584(3) -0.6459(4) 1.3977(4) 0.0274(14) Uani 0.529(3) 1 d P A 1
C84 C 1.0066(4) -0.6036(3) 1.3175(4) 0.0427(14) Uani 0.529(3) 1 d P A 1
C85 C 0.8952(4) -0.6202(5) 1.2865(5) 0.0514(18) Uani 0.529(3) 1 d P A 1
C86 C 0.8468(5) -0.5767(5) 1.2161(5) 0.059(2) Uani 0.529(3) 1 d P A 1
O10 O 1.0427(3) -0.5398(3) 1.3072(3) 0.0606(13) Uani 0.529(3) 1 d P A 1
C78' C 1.0231(4) -0.5824(5) 1.5256(4) 0.0514(19) Uani 0.471(3) 1 d P . 2
C79' C 1.0878(5) -0.6143(5) 1.5882(5) 0.060(2) Uani 0.471(3) 1 d P . 2
C80' C 1.1541(5) -0.6641(7) 1.5644(5) 0.068(3) Uani 0.471(3) 1 d P A 2
C83' C 1.0206(4) -0.5997(5) 1.4347(4) 0.0496(18) Uani 0.471(3) 1 d P A 2
C84' C 0.9477(4) -0.5640(4) 1.3702(5) 0.0514(18) Uani 0.471(3) 1 d P A 2
C85' C 0.9215(4) -0.6404(4) 1.2521(4) 0.0286(14) Uani 0.471(3) 1 d P A 2
C86' C 0.8782(5) -0.5892(4) 1.1884(5) 0.0373(17) Uani 0.471(3) 1 d P A 2
O10' O 0.9255(3) -0.4906(3) 1.3891(3) 0.0775(18) Uani 0.471(3) 1 d P . 2
C87 C 0.7968(2) -0.6238(2) 1.1303(3) 0.0705(11) Uani 1 1 d . . .
C88 C 0.7750(2) -0.7105(2) 1.1209(2) 0.0617(9) Uani 1 1 d . A .
C89 C 0.8202(2) -0.7564(2) 1.1869(2) 0.0591(9) Uani 1 1 d . . .
C90 C 0.8880(2) -0.7153(2) 1.2614(3) 0.0651(11) Uani 1 1 d . A .
N1 N 1.40578(14) -0.40182(12) 1.02516(13) 0.0291(5) Uani 1 1 d . . .
N2 N 1.49455(13) -0.32590(12) 0.97898(13) 0.0256(5) Uani 1 1 d . . .
N3 N 1.37526(13) -0.03480(13) 0.50671(13) 0.0276(5) Uani 1 1 d . . .
N4 N 1.44325(12) -0.04127(12) 0.64734(12) 0.0232(4) Uani 1 1 d . . .
N5 N 1.3600(2) 0.42244(16) -0.24323(18) 0.0575(8) Uani 1 1 d . . .
N6 N 1.3413(2) 0.53773(19) -0.3031(3) 0.0843(12) Uani 1 1 d . . .
N7 N 1.44054(14) 0.78780(13) -0.71979(13) 0.0312(5) Uani 1 1 d . . .
N8 N 1.5025(2) 0.6985(2) -0.63243(17) 0.0663(10) Uani 1 1 d . . .
H34A H 1.2026(14) -0.8292(14) 0.7855(15) 0.023(6) Uiso 1 1 d . . .
H16A H 1.1811(12) -0.8447(12) 1.3444(14) 0.007(5) Uiso 1 1 d . . .
H17B H 1.0505(14) -0.8706(14) 1.1715(15) 0.022(6) Uiso 1 1 d . . .
H17A H 1.0455(14) -0.8001(15) 1.2538(14) 0.019(6) Uiso 1 1 d . . .
H9A H 1.101(2) -1.210(2) 1.0142(19) 0.063(9) Uiso 1 1 d . . .
H6A H 1.1403(15) -0.9470(13) 0.9290(14) 0.019(6) Uiso 1 1 d . . .
H24A H 1.1196(14) -0.7493(13) 1.1585(14) 0.015(6) Uiso 1 1 d . . .
H30A H 1.3291(14) -0.5615(14) 0.9121(14) 0.018(6) Uiso 1 1 d . . .
H12A H 1.3508(14) -1.0703(14) 1.3216(14) 0.020(6) Uiso 1 1 d . . .
H25A H 1.1825(14) -0.5484(14) 1.1221(14) 0.020(6) Uiso 1 1 d . . .
H35A H 1.0650(14) -0.8476(13) 0.8637(15) 0.018(6) Uiso 1 1 d . . .
H47B H 1.4204(15) 0.0065(14) 0.7597(15) 0.021(6) Uiso 1 1 d . . .
H33A H 1.1523(14) -0.7586(14) 0.9879(14) 0.023(6) Uiso 1 1 d . . .
H43A H 1.3635(16) -0.1302(14) 0.7867(14) 0.022(6) Uiso 1 1 d . . .
H8B H 1.0741(15) -1.0273(15) 0.9938(15) 0.028(7) Uiso 1 1 d . . .
H35B H 1.0734(17) -0.9090(18) 0.7722(17) 0.045(8) Uiso 1 1 d . . .
H36A H 0.978(2) -0.7971(17) 0.7335(18) 0.046(8) Uiso 1 1 d . . .
H37A H 1.4668(15) -0.4545(15) 0.9308(15) 0.027(6) Uiso 1 1 d . . .
H8A H 1.0931(15) -1.1031(15) 0.9187(16) 0.026(6) Uiso 1 1 d . . .
H48A H 1.337(2) 0.0322(19) 0.6095(19) 0.061(9) Uiso 1 1 d . . .
H15A H 1.1518(15) -0.9288(14) 1.1161(15) 0.023(6) Uiso 1 1 d . . .
H9C H 1.0010(18) -1.1560(16) 0.9934(16) 0.037(7) Uiso 1 1 d . . .
H18C H 0.961(2) -0.9295(17) 1.2433(17) 0.047(8) Uiso 1 1 d . . .
H18B H 1.0337(17) -0.9003(17) 1.338(2) 0.043(8) Uiso 1 1 d . . .
H38A H 1.3801(17) -0.2989(16) 1.1073(17) 0.034(7) Uiso 1 1 d . . .
H7A H 1.2266(13) -1.1216(14) 1.0191(13) 0.013(5) Uiso 1 1 d . . .
H40A H 1.5575(15) -0.3617(15) 0.8895(15) 0.026(6) Uiso 1 1 d . . .
H3A H 1.4368(15) -0.9694(13) 0.9409(14) 0.019(6) Uiso 1 1 d . . .
H18A H 1.0502(18) -0.9754(19) 1.2640(18) 0.052(9) Uiso 1 1 d . . .
H46A H 1.6517(16) -0.2055(15) 0.8831(15) 0.028(7) Uiso 1 1 d . . .
H21A H 1.4031(17) -0.6486(15) 1.3415(16) 0.032(7) Uiso 1 1 d . . .
H45A H 1.6211(16) -0.0911(15) 0.8072(15) 0.032(7) Uiso 1 1 d . . .
H9B H 1.0761(16) -1.1302(16) 1.0860(18) 0.038(8) Uiso 1 1 d . . .
H50A H 1.5362(16) -0.1185(15) 0.6213(15) 0.029(7) Uiso 1 1 d . . .
H3 H 1.365(2) -1.162(2) 1.203(2) 0.077(11) Uiso 1 1 d . . .
H47A H 1.5171(16) 0.0224(15) 0.7641(15) 0.028(7) Uiso 1 1 d . . .
H1 H 1.3418(19) -0.8176(19) 0.8280(19) 0.056(9) Uiso 1 1 d . . .
H5 H 1.3162(19) -0.8210(19) 1.3977(19) 0.056(9) Uiso 1 1 d . . .
H69A H 0.2333(16) 0.8470(17) 0.3839(16) 0.039(7) Uiso 1 1 d . . .
H2 H 1.3659(17) -1.0998(17) 1.0586(18) 0.042(8) Uiso 1 1 d . . .
H4 H 1.318(2) -0.974(2) 1.431(2) 0.065(10) Uiso 1 1 d . . .
H73A H 0.1089(19) 0.9025(18) 0.414(2) 0.058(9) Uiso 1 1 d . . .
H65A H 0.1209(17) 0.6263(17) 0.4003(17) 0.036(8) Uiso 1 1 d . . .
H6 H 1.3268(18) -0.5372(17) 1.1773(18) 0.040(9) Uiso 1 1 d . . .
H36C H 1.0582(18) -0.7849(18) 0.694(2) 0.052(9) Uiso 1 1 d . . .
H8 H 1.322(3) -0.659(3) 0.787(3) 0.108(14) Uiso 1 1 d . . .
H36B H 1.0564(18) -0.7176(19) 0.7847(18) 0.053(8) Uiso 1 1 d . . .
H66A H 0.121(2) 0.562(2) 0.254(2) 0.076(11) Uiso 1 1 d . . .
H59A H 1.4920(19) 0.7377(18) -0.4517(18) 0.053(9) Uiso 1 1 d . . .
H40B H 1.6153(18) -0.2886(17) 0.9751(17) 0.042(8) Uiso 1 1 d . . .
H77A H 0.221(2) 0.840(2) 0.663(2) 0.067(10) Uiso 1 1 d . . .
H74A H 0.084(2) 1.039(2) 0.476(2) 0.073(10) Uiso 1 1 d . . .
H39A H 1.4898(18) -0.2113(19) 1.0572(18) 0.053(9) Uiso 1 1 d . . .
H67A H 0.166(2) 0.645(2) 0.160(2) 0.079(11) Uiso 1 1 d . . .
H62A H 1.364(2) 0.7000(19) -0.685(2) 0.066(10) Uiso 1 1 d . . .
H52A H 1.506(2) 0.437(2) -0.193(2) 0.076(11) Uiso 1 1 d . . .
H68A H 0.230(2) 0.791(2) 0.233(2) 0.076(11) Uiso 1 1 d . . .
H60A H 1.406(2) 0.731(2) -0.362(2) 0.070(10) Uiso 1 1 d . . .
H53A H 1.476(2) 0.578(2) -0.270(2) 0.062(10) Uiso 1 1 d . . .
H75A H 0.143(2) 1.090(2) 0.639(2) 0.073(10) Uiso 1 1 d . . .
H49A H 1.4640(17) -0.1065(17) 0.4604(18) 0.041(8) Uiso 1 1 d . . .
H57A H 1.386(4) 0.522(3) -0.587(4) 0.14(3) Uiso 1 1 d . . .
H64A H 1.636(2) 0.734(2) -0.616(2) 0.079(11) Uiso 1 1 d . . .
H42A H 1.3961(19) -0.2457(18) 0.8571(18) 0.053(9) Uiso 1 1 d . . .
H76A H 0.203(2) 0.986(2) 0.725(2) 0.077(11) Uiso 1 1 d . . .
H7 H 1.335(3) -0.468(3) 1.045(3) 0.113(15) Uiso 1 1 d . . .
H61B H 1.537(2) 0.580(2) -0.609(2) 0.067(10) Uiso 1 1 d . . .
H56A H 1.290(3) 0.497(3) -0.513(3) 0.094(13) Uiso 1 1 d . . .
H61A H 1.579(2) 0.662(2) -0.531(2) 0.086(12) Uiso 1 1 d . . .
H51A H 1.240(3) 0.454(3) -0.311(3) 0.111(19) Uiso 1 1 d . . .
H63A H 1.557(2) 0.843(2) -0.718(2) 0.094(14) Uiso 1 1 d . . .
H54A H 1.297(4) 0.648(3) -0.314(4) 0.13(3) Uiso 1 1 d . . .
H54B H 1.230(4) 0.565(4) -0.414(4) 0.19(3) Uiso 1 1 d . . .

loop_
_atom_site_aniso_label
_atom_site_aniso_U_11
_atom_site_aniso_U_22
_atom_site_aniso_U_33
_atom_site_aniso_U_23
_atom_site_aniso_U_13
_atom_site_aniso_U_12
O1 0.0274(9) 0.0228(9) 0.0301(10) 0.0097(8) 0.0133(8) 0.0007(7)
O2 0.0248(9) 0.0299(10) 0.0281(10) 0.0147(8) 0.0088(8) 0.0089(7)
O3 0.0325(10) 0.0235(9) 0.0204(9) 0.0062(7) 0.0087(7) 0.0097(7)
O4 0.0323(10) 0.0280(9) 0.0146(8) 0.0056(7) 0.0041(7) 0.0046(8)
O5 0.0344(10) 0.0312(10) 0.0262(10) 0.0101(8) 0.0006(8) -0.0071(8)
O6 0.0424(11) 0.0279(10) 0.0281(10) 0.0056(8) 0.0087(9) -0.0135(8)
O7 0.0429(11) 0.0174(9) 0.0274(10) 0.0016(7) 0.0141(8) -0.0041(8)
O8 0.0415(11) 0.0217(9) 0.0238(9) 0.0050(7) 0.0147(8) 0.0035(8)
O9 0.0927(19) 0.0801(18) 0.0883(18) 0.0562(15) 0.0629(15) 0.0413(15)
C1 0.0199(12) 0.0151(11) 0.0173(11) 0.0002(9) 0.0022(9) 0.0002(9)
C2 0.0234(12) 0.0185(11) 0.0167(11) 0.0018(9) 0.0069(9) -0.0021(9)
C3 0.0178(12) 0.0218(12) 0.0215(12) 0.0021(10) 0.0053(10) -0.0004(10)
C4 0.0203(12) 0.0183(11) 0.0167(11) 0.0030(9) 0.0025(9) 0.0039(9)
C5 0.0221(12) 0.0165(11) 0.0149(11) 0.0018(9) 0.0046(9) -0.0021(9)
C6 0.0174(12) 0.0183(11) 0.0176(12) -0.0014(9) 0.0031(9) -0.0002(9)
C7 0.0199(12) 0.0157(11) 0.0180(12) 0.0041(9) 0.0047(9) 0.0001(9)
C8 0.0214(12) 0.0275(13) 0.0208(13) 0.0029(11) 0.0040(10) -0.0035(10)
C9 0.0302(16) 0.0453(18) 0.0318(16) 0.0093(13) 0.0067(13) -0.0117(13)
C10 0.0189(11) 0.0183(11) 0.0204(12) 0.0056(9) 0.0057(9) -0.0008(9)
C11 0.0225(12) 0.0189(12) 0.0222(12) 0.0043(10) 0.0081(10) 0.0011(9)
C12 0.0223(12) 0.0239(12) 0.0210(12) 0.0098(10) 0.0066(10) 0.0045(10)
C13 0.0246(12) 0.0224(12) 0.0173(12) 0.0040(10) 0.0073(10) -0.0022(10)
C14 0.0187(11) 0.0179(11) 0.0211(12) 0.0052(9) 0.0054(9) -0.0013(9)
C15 0.0158(11) 0.0213(12) 0.0206(12) 0.0077(10) 0.0041(9) -0.0008(9)
C16 0.0233(12) 0.0197(12) 0.0183(12) 0.0052(10) 0.0063(10) 0.0026(9)
C17 0.0235(13) 0.0218(13) 0.0266(14) 0.0045(11) 0.0090(11) 0.0024(10)
C18 0.0256(15) 0.0375(17) 0.0443(19) 0.0184(14) 0.0099(13) -0.0009(13)
C19 0.0232(12) 0.0182(11) 0.0194(12) 0.0030(9) 0.0101(10) 0.0010(9)
C20 0.0291(13) 0.0248(13) 0.0175(12) 0.0042(10) 0.0051(10) 0.0001(10)
C21 0.0297(14) 0.0278(14) 0.0210(13) 0.0013(10) 0.0058(11) -0.0064(11)
C22 0.0342(14) 0.0202(12) 0.0214(13) -0.0017(10) 0.0110(11) -0.0072(10)
C23 0.0297(13) 0.0168(11) 0.0214(12) 0.0028(9) 0.0131(10) 0.0029(10)
C24 0.0215(12) 0.0184(12) 0.0184(12) 0.0000(9) 0.0075(10) 0.0005(10)
C25 0.0293(13) 0.0160(12) 0.0263(13) 0.0061(10) 0.0112(11) 0.0036(10)
C26 0.0245(13) 0.0348(15) 0.0544(18) 0.0239(13) 0.0135(13) 0.0109(11)
C27 0.042(3) 0.036(3) 0.030(3) 0.011(2) 0.021(2) 0.006(2)
C27' 0.036(3) 0.049(4) 0.043(3) 0.030(3) 0.009(3) 0.009(3)
C28 0.0254(12) 0.0167(11) 0.0224(12) 0.0077(10) 0.0072(10) 0.0022(9)
C29 0.0284(13) 0.0143(11) 0.0252(13) 0.0052(10) 0.0058(10) 0.0018(10)
C30 0.0286(13) 0.0167(12) 0.0250(13) 0.0077(10) 0.0094(11) -0.0011(10)
C31 0.0290(13) 0.0210(12) 0.0193(12) 0.0068(10) 0.0083(10) 0.0055(10)
C32 0.0223(12) 0.0177(11) 0.0189(12) 0.0064(9) 0.0019(10) 0.0027(9)
C33 0.0243(12) 0.0197(12) 0.0220(13) 0.0096(10) 0.0051(10) 0.0015(10)
C34 0.0252(13) 0.0188(12) 0.0209(13) 0.0049(10) 0.0059(10) 0.0010(10)
C35 0.0236(13) 0.0246(14) 0.0251(14) 0.0036(11) 0.0000(11) 0.0015(10)
C36 0.0326(17) 0.0396(18) 0.0388(18) 0.0107(14) -0.0013(14) 0.0095(13)
C37 0.0414(16) 0.0192(13) 0.0271(14) 0.0046(11) 0.0113(12) 0.0012(11)
C38 0.0411(16) 0.0228(13) 0.0282(14) 0.0002(11) 0.0132(12) -0.0049(12)
C39 0.0385(16) 0.0208(13) 0.0370(16) 0.0003(12) 0.0149(13) -0.0047(12)
C40 0.0294(15) 0.0287(15) 0.0364(16) 0.0138(12) 0.0138(13) 0.0039(12)
C41 0.0274(13) 0.0231(12) 0.0225(13) 0.0054(10) 0.0088(10) 0.0032(10)
C42 0.0244(14) 0.0320(15) 0.0421(16) 0.0126(12) 0.0124(12) -0.0005(11)
C43 0.0251(14) 0.0318(14) 0.0304(14) 0.0105(11) 0.0092(11) 0.0067(11)
C44 0.0313(13) 0.0192(12) 0.0146(11) 0.0021(9) 0.0070(10) 0.0007(10)
C45 0.0232(13) 0.0275(13) 0.0221(13) 0.0044(10) 0.0067(10) -0.0049(10)
C46 0.0230(13) 0.0256(13) 0.0232(13) 0.0051(10) 0.0052(10) 0.0010(10)
C47 0.0356(15) 0.0256(14) 0.0182(13) 0.0043(10) 0.0076(11) 0.0045(12)
C48 0.0260(13) 0.0247(13) 0.0247(13) 0.0095(10) 0.0086(11) 0.0049(10)
C49 0.0408(16) 0.0420(16) 0.0222(14) 0.0047(12) 0.0134(12) 0.0166(13)
C50 0.0302(15) 0.0408(16) 0.0233(14) 0.0077(12) 0.0056(11) 0.0151(12)
C51 0.057(6) 0.030(5) 0.034(5) 0.008(3) 0.029(4) 0.007(4)
C51' 0.053(5) 0.036(5) 0.050(6) 0.012(4) 0.033(5) 0.006(4)
C52 0.100(3) 0.0347(17) 0.0301(16) 0.0077(13) 0.0287(18) 0.0008(19)
C53 0.108(3) 0.0356(18) 0.054(2) 0.0147(16) 0.054(2) 0.013(2)
C54 0.048(5) 0.054(6) 0.047(5) 0.033(5) 0.027(5) 0.018(4)
C54' 0.062(7) 0.056(6) 0.060(6) 0.048(5) 0.024(5) 0.019(5)
C55 0.0422(19) 0.0388(19) 0.091(3) 0.041(2) 0.0322(19) 0.0166(16)
C56 0.049(8) 0.033(5) 0.020(7) 0.011(6) 0.002(6) -0.021(5)
C56' 0.058(6) 0.042(6) 0.040(8) 0.024(7) 0.014(6) 0.002(5)
C57 0.040(5) 0.028(4) 0.036(5) 0.013(3) 0.002(5) 0.006(5)
C57' 0.067(9) 0.030(5) 0.029(6) -0.006(4) -0.003(8) 0.019(7)
C58 0.083(2) 0.051(2) 0.0391(18) 0.0285(16) 0.0354(17) 0.045(2)
C59 0.0330(15) 0.0390(17) 0.0382(17) 0.0105(13) 0.0114(13) -0.0030(13)
C60 0.071(2) 0.0301(16) 0.0463(19) 0.0112(14) 0.0327(17) 0.0060(15)
C61 0.025(3) 0.028(3) 0.020(3) 0.005(2) 0.008(2) 0.001(2)
C61' 0.069(5) 0.049(5) 0.063(5) 0.031(4) 0.036(4) 0.036(4)
C62 0.053(2) 0.054(2) 0.056(2) 0.0329(16) 0.0353(17) 0.0300(16)
C63 0.0390(18) 0.0393(18) 0.052(2) 0.0002(15) 0.0105(15) 0.0098(14)
C64 0.061(2) 0.089(3) 0.043(2) 0.0093(19) 0.0143(18) 0.043(2)
C65 0.047(2) 0.0385(19) 0.091(3) 0.027(2) 0.0209(19) 0.0019(15)
C66 0.067(2) 0.035(2) 0.080(3) -0.004(2) 0.006(2) -0.0059(18)
C67 0.062(2) 0.042(2) 0.056(2) -0.0043(17) 0.0081(18) 0.0011(17)
C68 0.0399(17) 0.0425(18) 0.0423(18) 0.0007(15) 0.0108(14) 0.0018(14)
C69 0.0254(14) 0.0329(15) 0.0402(17) 0.0036(13) 0.0071(12) 0.0006(12)
C70 0.0257(14) 0.0382(16) 0.0476(18) 0.0141(14) 0.0106(13) 0.0060(12)
C71 0.0330(16) 0.057(2) 0.057(2) 0.0294(17) 0.0205(14) 0.0149(14)
C72 0.0272(14) 0.0529(18) 0.0363(16) 0.0132(14) 0.0117(12) 0.0037(13)
C73 0.0397(17) 0.0512(19) 0.0295(16) 0.0018(14) 0.0075(13) 0.0131(14)
C74 0.052(2) 0.056(2) 0.0410(19) -0.0001(16) 0.0068(16) 0.0173(17)
C75 0.0460(19) 0.072(3) 0.045(2) -0.0138(19) 0.0161(16) -0.0018(18)
C76 0.0370(18) 0.105(3) 0.0303(18) -0.002(2) 0.0145(15) -0.0163(19)
C77 0.0333(17) 0.086(3) 0.0366(18) 0.0199(19) 0.0091(14) -0.0021(17)
C81 0.159(5) 0.064(3) 0.064(3) -0.017(2) 0.056(3) -0.030(3)
C82 0.330(11) 0.054(3) 0.062(4) -0.017(3) 0.050(6) -0.003(6)
C78 0.041(3) 0.045(4) 0.051(4) 0.014(3) 0.013(3) -0.003(3)
C79 0.053(4) 0.063(4) 0.060(4) 0.023(3) 0.006(3) -0.014(3)
C80 0.045(4) 0.053(4) 0.059(5) -0.005(4) -0.009(3) -0.009(4)
C83 0.024(3) 0.023(3) 0.040(4) -0.002(2) 0.021(3) 0.005(2)
C84 0.057(4) 0.028(3) 0.047(3) 0.003(3) 0.023(3) -0.001(3)
C85 0.044(4) 0.066(5) 0.046(4) -0.007(3) 0.027(3) 0.001(3)
C86 0.065(5) 0.080(5) 0.040(4) 0.004(4) 0.031(4) 0.023(4)
O10 0.076(3) 0.041(2) 0.070(3) 0.013(2) 0.028(2) -0.011(2)
C78' 0.036(4) 0.075(5) 0.034(4) -0.010(3) 0.009(3) -0.010(3)
C79' 0.052(4) 0.075(5) 0.048(4) -0.004(4) 0.015(4) 0.007(4)
C80' 0.041(4) 0.105(8) 0.043(5) -0.018(5) 0.006(3) 0.005(5)
C83' 0.031(3) 0.055(5) 0.049(4) -0.013(3) 0.003(3) -0.013(3)
C84' 0.041(4) 0.047(4) 0.060(5) -0.010(3) 0.017(3) 0.004(3)
C85' 0.026(3) 0.032(3) 0.033(4) 0.007(3) 0.015(3) 0.005(3)
C86' 0.045(4) 0.036(4) 0.037(4) 0.013(3) 0.019(3) 0.014(3)
O10' 0.076(4) 0.058(3) 0.076(4) -0.017(3) 0.005(3) 0.016(3)
C87 0.057(2) 0.068(3) 0.072(3) 0.005(2) 0.0011(19) 0.017(2)
C88 0.054(2) 0.073(3) 0.062(2) 0.003(2) 0.0298(18) 0.0009(19)
C89 0.062(2) 0.058(2) 0.073(2) 0.0056(19) 0.048(2) 0.0098(18)
C90 0.0259(16) 0.063(2) 0.113(3) 0.037(2) 0.0194(19) 0.0009(16)
N1 0.0447(13) 0.0194(11) 0.0244(11) 0.0026(9) 0.0133(10) -0.0045(9)
N2 0.0289(11) 0.0208(10) 0.0299(11) 0.0099(9) 0.0104(9) 0.0014(9)
N3 0.0300(12) 0.0328(12) 0.0208(11) 0.0097(9) 0.0059(9) 0.0044(9)
N4 0.0270(11) 0.0266(11) 0.0171(10) 0.0069(8) 0.0065(8) 0.0053(9)
N5 0.103(2) 0.0367(15) 0.0652(19) 0.0273(14) 0.0642(18) 0.0278(16)
N6 0.104(3) 0.067(2) 0.150(3) 0.082(2) 0.105(3) 0.0540(19)
N7 0.0396(13) 0.0339(12) 0.0235(11) 0.0081(10) 0.0126(10) 0.0127(10)
N8 0.094(2) 0.092(2) 0.0516(17) 0.0536(16) 0.0554(17) 0.078(2)

loop_
_atom_type_symbol
_atom_type_description
_atom_type_scat_dispersion_real
_atom_type_scat_dispersion_imag
_atom_type_scat_source
C C 0.0033 0.0016 'International Tables Vol C Tables 4.2.6.8 and 6.1.1.4'
H H 0.0000 0.0000 'International Tables Vol C Tables 4.2.6.8 and 6.1.1.4'
N N 0.0061 0.0033 'International Tables Vol C Tables 4.2.6.8 and 6.1.1.4'
O O 0.0106 0.0060 'International Tables Vol C Tables 4.2.6.8 and 6.1.1.4'

loop_
_geom_angle_atom_site_label_1
_geom_angle_atom_site_label_2
_geom_angle_atom_site_label_3
_geom_angle
_geom_angle_site_symmetry_1
_geom_angle_site_symmetry_3
C6 C1 C2 116.9(2) . .
C6 C1 C34 123.0(2) . .
C2 C1 C34 120.1(2) . .
O1 C2 C3 115.9(2) . .
O1 C2 C1 122.78(19) . .
C3 C2 C1 121.3(2) . .
C2 C3 C4 119.9(2) . .
O2 C4 C3 115.9(2) . .
O2 C4 C5 122.8(2) . .
C3 C4 C5 121.2(2) . .
C4 C5 C6 116.7(2) . .
C4 C5 C7 120.60(19) . .
C6 C5 C7 122.7(2) . .
C1 C6 C5 124.0(2) . .
C10 C7 C5 111.60(18) . .
C10 C7 C8 111.56(19) . .
C5 C7 C8 113.51(18) . .
C9 C8 C7 112.5(2) . .
C15 C10 C11 116.9(2) . .
C15 C10 C7 121.48(19) . .
C11 C10 C7 121.6(2) . .
O3 C11 C12 120.8(2) . .
O3 C11 C10 118.1(2) . .
C12 C11 C10 121.0(2) . .
C11 C12 C13 119.6(2) . .
O4 C13 C14 117.8(2) . .
O4 C13 C12 121.1(2) . .
C14 C13 C12 121.1(2) . .
C15 C14 C13 117.1(2) . .
C15 C14 C16 121.7(2) . .
C13 C14 C16 121.2(2) . .
C14 C15 C10 124.1(2) . .
C19 C16 C17 113.96(18) . .
C19 C16 C14 109.54(18) . .
C17 C16 C14 111.83(19) . .
C18 C17 C16 112.3(2) . .
C24 C19 C20 116.5(2) . .
C24 C19 C16 122.5(2) . .
C20 C19 C16 120.98(19) . .
C21 C20 O5 116.3(2) . .
C21 C20 C19 121.3(2) . .
O5 C20 C19 122.5(2) . .
C20 C21 C22 120.1(2) . .
O6 C22 C21 116.1(2) . .
O6 C22 C23 122.9(2) . .
C21 C22 C23 121.0(2) . .
C24 C23 C22 116.5(2) . .
C24 C23 C25 122.8(2) . .
C22 C23 C25 120.7(2) . .
C23 C24 C19 124.6(2) . .
C23 C25 C28 111.54(19) . .
C23 C25 C26 113.4(2) . .
C28 C25 C26 110.1(2) . .
C27 C26 C27' 88.6(3) . .
C27 C26 C25 119.9(3) . .
C27' C26 C25 110.6(3) . .
C26 C27 C27' 46.9(2) . .
C26 C27' C27 44.5(2) . .
C33 C28 C29 117.2(2) . .
C33 C28 C25 121.2(2) . .
C29 C28 C25 121.6(2) . .
O7 C29 C30 120.9(2) . .
O7 C29 C28 117.8(2) . .
C30 C29 C28 121.2(2) . .
C29 C30 C31 119.5(2) . .
O8 C31 C30 121.5(2) . .
O8 C31 C32 117.7(2) . .
C30 C31 C32 120.7(2) . .
C33 C32 C31 117.6(2) . .
C33 C32 C34 121.4(2) . .
C31 C32 C34 121.1(2) . .
C32 C33 C28 123.9(2) . .
C1 C34 C32 110.39(18) . .
C1 C34 C35 114.72(19) . .
C32 C34 C35 110.96(19) . .
C36 C35 C34 111.7(2) . .
N1 C37 N2 111.9(2) . .
C39 C38 N1 110.5(2) . .
C38 C39 N2 105.9(2) . .
N2 C40 C41 114.2(2) . .
C42 C41 C46 118.8(2) . .
C42 C41 C40 123.2(2) . .
C46 C41 C40 117.9(2) . .
C41 C42 C43 120.6(2) . .
C42 C43 C44 120.7(2) . .
C43 C44 C45 118.4(2) . .
C43 C44 C47 121.0(2) . .
C45 C44 C47 120.5(2) . .
C46 C45 C44 121.0(2) . .
C45 C46 C41 120.3(2) . .
N4 C47 C44 112.9(2) . .
N3 C48 N4 112.3(2) . .
C50 C49 N3 109.9(2) . .
C49 C50 N4 106.5(2) . .
C51' C51 N5 57.9(14) . .
C51' C51 N6 58.7(14) . .
N5 C51 N6 96.6(6) . .
C51 C51' N5 94.4(16) . .
C51 C51' N6 94.2(16) . .
N5 C51' N6 122.2(8) . .
C51 C51' C52 116.0(17) . .
N5 C51' C52 44.1(4) . .
N6 C51' C52 81.5(5) . .
C51 C51' C53 115.3(17) . .
N5 C51' C53 83.5(6) . .
N6 C51' C53 42.0(3) . .
C52 C51' C53 40.1(2) . .
C53 C52 N5 109.1(4) . .
C53 C52 C51' 71.5(4) . .
N5 C52 C51' 38.5(3) . .
N6 C53 C52 106.4(3) . .
N6 C53 C51' 38.8(3) . .
C52 C53 C51' 68.4(4) . .
C54' C54 N6 92.2(13) . .
C54' C54 C55 60.3(11) . .
N6 C54 C55 103.6(7) . .
C54 C54' C55 91.0(13) . .
C54 C54' N6 59.0(10) . .
C55 C54' N6 102.9(6) . .
C54 C54' C56' 122.4(15) . .
C55 C54' C56' 36.2(7) . .
N6 C54' C56' 102.4(7) . .
C56' C55 C60 129.1(8) . .
C56' C55 C54' 95.7(10) . .
C60 C55 C54' 135.1(6) . .
C56' C55 C56 16.1(10) . .
C60 C55 C56 113.0(5) . .
C54' C55 C56 111.8(7) . .
C56' C55 C54 120.5(9) . .
C60 C55 C54 109.6(5) . .
C54' C55 C54 28.7(4) . .
C56 C55 C54 136.1(6) . .
C56' C56 C57' 160(4) . .
C56' C56 C57 152(4) . .
C57' C56 C57 18.4(13) . .
C56' C56 C55 34(3) . .
C57' C56 C55 128.0(15) . .
C57 C56 C55 118.4(10) . .
C56 C56' C55 130(4) . .
C56 C56' C57' 12(2) . .
C55 C56' C57' 119.3(16) . .
C56 C56' C54' 178(4) . .
C55 C56' C54' 48.1(6) . .
C57' C56' C54' 165.9(15) . .
C56 C56' C57 20(3) . .
C55 C56' C57 110.2(13) . .
C57' C56' C57 13.7(9) . .
C54' C56' C57 158.1(13) . .
C57' C57 C58 125(2) . .
C57' C57 C56 24(2) . .
C58 C57 C56 118.7(12) . .
C57' C57 C56' 30(2) . .
C58 C57 C56' 111.3(11) . .
C56 C57 C56' 8.0(10) . .
C57' C57 C61' 150(3) . .
C58 C57 C61' 48.6(5) . .
C56 C57 C61' 164.4(11) . .
C56' C57 C61' 158.8(10) . .
C57 C57' C56 138(3) . .
C57 C57' C56' 136(3) . .
C56 C57' C56' 7.9(17) . .
C57 C57' C58 35.7(18) . .
C56 C57' C58 122.9(14) . .
C56' C57' C58 116.8(13) . .
C57 C58 C59 126.4(7) . .
C57 C58 C61' 93.5(8) . .
C59 C58 C61' 140.1(5) . .
C57 C58 C61 123.7(7) . .
C59 C58 C61 108.1(4) . .
C61' C58 C61 34.5(3) . .
C57 C58 C57' 18.9(7) . .
C59 C58 C57' 110.8(5) . .
C61' C58 C57' 108.2(7) . .
C61 C58 C57' 141.0(6) . .
C58 C59 C60 120.6(3) . .
C55 C60 C59 121.7(3) . .
C61' C61 N8 88.8(6) . .
C61' C61 C58 61.6(6) . .
N8 C61 C58 108.3(4) . .
C61 C61' C58 83.9(7) . .
C61 C61' N8 57.6(6) . .
C58 C61' N8 104.6(5) . .
C61 C61' C57 117.5(8) . .
C58 C61' C57 38.0(5) . .
N8 C61' C57 136.6(6) . .
N7 C62 N8 111.3(3) . .
C64 C63 N7 110.6(3) . .
C63 C64 N8 106.0(3) . .
C66 C65 C70 121.0(3) . .
C67 C66 C65 119.9(3) . .
C66 C67 C68 120.6(4) . .
C67 C68 C69 120.1(3) . .
C68 C69 C70 120.9(3) . .
C69 C70 C65 117.5(3) . .
C69 C70 C71 123.6(3) . .
C65 C70 C71 118.9(3) . .
O9 C71 C70 119.5(3) . .
O9 C71 C72 118.1(3) . .
C70 C71 C72 122.4(3) . .
C73 C72 C77 118.2(3) . .
C73 C72 C71 123.5(3) . .
C77 C72 C71 118.2(3) . .
C74 C73 C72 120.4(3) . .
C75 C74 C73 120.8(3) . .
C74 C75 C76 119.6(4) . .
C77 C76 C75 120.1(3) . .
C76 C77 C72 120.9(3) . .
C82 C81 C80 128.1(7) . .
C82 C81 C80' 118.1(6) . .
C80 C81 C80' 39.1(4) . .
C83 C82 C81 123.5(9) . .
C83 C82 C83' 29.7(5) . .
C81 C82 C83' 113.6(5) . .
C79 C78 C83 118.7(5) . .
C78 C79 C80 117.1(6) . .
C81 C80 C79 108.8(6) . .
C82 C83 C78 123.3(8) . .
C82 C83 C84 119.7(8) . .
C78 C83 C84 117.0(5) . .
O10 C84 C83 116.1(5) . .
O10 C84 C85 122.3(5) . .
C83 C84 C85 115.3(5) . .
C86 C85 C90 114.3(6) . .
C86 C85 C84 115.4(6) . .
C90 C85 C84 99.1(5) . .
C87 C86 C85 121.1(7) . .
C79' C78' C83' 120.0(7) . .
C79' C78' O10' 67.1(4) . 2_748
C83' C78' O10' 134.3(6) . 2_748
C78' C79' C80' 121.4(7) . .
C78' C79' O10' 63.8(5) . 2_748
C80' C79' O10' 134.8(7) . 2_748
C79' C80' C81 129.6(8) . .
C78' C83' C84' 117.0(6) . .
C78' C83' C82 114.4(5) . .
C84' C83' C82 127.2(6) . .
O10' C84' C83' 120.7(6) . .
O10' C84' C85' 129.6(6) . .
C83' C84' C85' 108.1(5) . .
C90 C85' C86' 125.2(6) . .
C90 C85' C84' 106.2(5) . .
C86' C85' C84' 105.3(5) . .
C87 C86' C85' 115.2(6) . .
C84' O10' C78' 127.1(6) . 2_748
C84' O10' C79' 169.9(6) . 2_748
C78' O10' C79' 49.1(4) 2_748 2_748
C88 C87 C86' 119.2(4) . .
C88 C87 C86 119.6(5) . .
C86' C87 C86 31.4(3) . .
C87 C88 C89 119.8(3) . .
C90 C89 C88 120.3(3) . .
C85' C90 C89 114.8(4) . .
C85' C90 C85 32.7(3) . .
C89 C90 C85 120.3(4) . .
C37 N1 C38 105.0(2) . .
C37 N2 C39 106.7(2) . .
C37 N2 C40 126.1(2) . .
C39 N2 C40 127.1(2) . .
C48 N3 C49 104.8(2) . .
C48 N4 C50 106.6(2) . .
C48 N4 C47 126.6(2) . .
C50 N4 C47 126.6(2) . .
C51' N5 C52 97.4(5) . .
C51' N5 C51 27.8(4) . .
C52 N5 C51 111.7(5) . .
C51' N6 C53 99.2(5) . .
C51' N6 C54 137.1(6) . .
C53 N6 C54 117.4(5) . .
C51' N6 C51 27.1(4) . .
C53 N6 C51 113.1(5) . .
C54 N6 C51 129.4(6) . .
C51' N6 C54' 127.2(7) . .
C53 N6 C54' 133.3(4) . .
C54 N6 C54' 28.8(4) . .
C51 N6 C54' 107.7(6) . .
C62 N7 C63 105.2(3) . .
C62 N8 C64 106.9(3) . .
C62 N8 C61 137.4(4) . .
C64 N8 C61 115.6(4) . .
C62 N8 C61' 109.2(4) . .
C64 N8 C61' 140.1(3) . .
C61 N8 C61' 33.7(3) . .

loop_
_geom_bond_atom_site_label_1
_geom_bond_atom_site_label_2
_geom_bond_distance
_geom_bond_site_symmetry_2
O1 C2 1.378(3) .
O2 C4 1.373(2) .
O3 C11 1.371(3) .
O4 C13 1.373(3) .
O5 C20 1.383(3) .
O6 C22 1.379(3) .
O7 C29 1.373(3) .
O8 C31 1.370(3) .
O9 C71 1.224(3) .
C1 C6 1.386(3) .
C1 C2 1.393(3) .
C1 C34 1.523(3) .
C2 C3 1.385(3) .
C3 C4 1.386(3) .
C4 C5 1.393(3) .
C5 C6 1.396(3) .
C5 C7 1.521(3) .
C7 C10 1.519(3) .
C7 C8 1.529(3) .
C8 C9 1.523(3) .
C10 C15 1.387(3) .
C10 C11 1.396(3) .
C11 C12 1.392(3) .
C12 C13 1.394(3) .
C13 C14 1.390(3) .
C14 C15 1.386(3) .
C14 C16 1.526(3) .
C16 C19 1.520(3) .
C16 C17 1.524(3) .
C17 C18 1.517(3) .
C19 C24 1.392(3) .
C19 C20 1.398(3) .
C20 C21 1.380(3) .
C21 C22 1.387(3) .
C22 C23 1.402(3) .
C23 C24 1.386(3) .
C23 C25 1.514(3) .
C25 C28 1.517(3) .
C25 C26 1.549(3) .
C26 C27 1.413(6) .
C26 C27' 1.472(5) .
C27 C27' 2.015(7) .
C28 C33 1.384(3) .
C28 C29 1.396(3) .
C29 C30 1.393(3) .
C30 C31 1.396(3) .
C31 C32 1.397(3) .
C32 C33 1.383(3) .
C32 C34 1.530(3) .
C34 C35 1.531(3) .
C35 C36 1.530(4) .
C37 N1 1.314(3) .
C37 N2 1.348(3) .
C38 C39 1.350(4) .
C38 N1 1.370(3) .
C39 N2 1.371(3) .
C40 N2 1.463(3) .
C40 C41 1.504(3) .
C41 C42 1.381(3) .
C41 C46 1.388(3) .
C42 C43 1.383(3) .
C43 C44 1.384(3) .
C44 C45 1.386(3) .
C44 C47 1.501(3) .
C45 C46 1.379(3) .
C47 N4 1.473(3) .
C48 N3 1.312(3) .
C48 N4 1.345(3) .
C49 C50 1.352(3) .
C49 N3 1.377(3) .
C50 N4 1.363(3) .
C51 C51' 0.678(8) .
C51 N5 1.450(10) .
C51 N6 1.483(10) .
C51' N5 1.231(10) .
C51' N6 1.271(10) .
C51' C52 1.961(11) .
C51' C53 2.001(11) .
C52 C53 1.358(4) .
C52 N5 1.377(4) .
C53 N6 1.357(5) .
C54 C54' 0.796(10) .
C54 N6 1.416(9) .
C54 C55 1.658(10) .
C54' C55 1.440(10) .
C54' N6 1.650(9) .
C54' C56' 1.925(16) .
C55 C56' 1.143(17) .
C55 C60 1.342(4) .
C55 C56 1.568(14) .
C56 C56' 0.567(16) .
C56 C57' 0.846(15) .
C56 C57 1.408(15) .
C56' C57' 1.393(15) .
C56' C57 1.927(19) .
C57 C57' 0.662(14) .
C57 C58 1.193(12) .
C57 C61' 1.936(15) .
C57' C58 1.666(15) .
C58 C59 1.355(4) .
C58 C61' 1.454(8) .
C58 C61 1.644(7) .
C59 C60 1.367(4) .
C61 C61' 0.936(9) .
C61 N8 1.424(6) .
C61' N8 1.687(8) .
C62 N7 1.307(3) .
C62 N8 1.350(4) .
C63 C64 1.339(4) .
C63 N7 1.363(4) .
C64 N8 1.359(5) .
C65 C66 1.388(5) .
C65 C70 1.402(4) .
C66 C67 1.358(5) .
C67 C68 1.371(4) .
C68 C69 1.387(4) .
C69 C70 1.390(4) .
C70 C71 1.478(4) .
C71 C72 1.493(4) .
C72 C73 1.388(4) .
C72 C77 1.403(4) .
C73 C74 1.387(4) .
C74 C75 1.371(4) .
C75 C76 1.387(5) .
C76 C77 1.374(5) .
C81 C82 1.322(7) .
C81 C80 1.361(9) .
C81 C80' 1.440(9) .
C82 C83 1.021(10) .
C82 C83' 1.919(11) .
C78 C79 1.394(8) .
C78 C83 1.410(8) .
C79 C80 1.445(9) .
C83 C84 1.565(8) .
C84 O10 1.220(6) .
C84 C85 1.695(9) .
C85 C86 1.448(10) .
C85 C90 1.492(8) .
C86 C87 1.437(8) .
C78' C79' 1.374(9) .
C78' C83' 1.419(9) .
C78' O10' 1.632(8) 2_748
C79' C80' 1.427(10) .
C79' O10' 1.676(9) 2_748
C83' C84' 1.494(9) .
C84' O10' 1.237(7) .
C84' C85' 1.991(9) .
C85' C90 1.349(7) .
C85' C86' 1.430(9) .
C86' C87 1.392(8) .
O10' C78' 1.632(8) 2_748
O10' C79' 1.676(9) 2_748
C87 C88 1.391(5) .
C88 C89 1.408(5) .
C89 C90 1.404(5) .

loop_
_geom_hbond_atom_site_label_D
_geom_hbond_atom_site_label_H
_geom_hbond_atom_site_label_A
_geom_hbond_distance_DH
_geom_hbond_distance_HA
_geom_hbond_distance_DA
_geom_hbond_angle_DHA
_geom_hbond_site_symmetry_A
O1 H1 O8 0.91(3) 1.91(3) 2.811(2) 170(3) .
O2 H2 O3 0.89(3) 1.98(3) 2.850(2) 166(3) .
O3 H3 N7 0.92(3) 1.75(3) 2.663(3) 169(3) 1_537
O4 H4 N3 0.92(3) 1.72(3) 2.633(2) 173(3) 1_546
O5 H5 O4 0.91(3) 1.89(3) 2.778(2) 163(3) .
O6 H6 O7 0.85(3) 2.00(3) 2.837(2) 171(3) .
O7 H7 N1 1.01(4) 1.66(4) 2.661(3) 173(4) .
O8 H8 N5 1.00(4) 1.63(4) 2.625(3) 179(4) 1_546
